data_1511613
loop_
_publ_author_name
'Glowyak, T.'
'Kuz'ma, Yu.B.'
'Orishchin, S.V.'
'Gubich, I.B.'
'Chaban, N.F.'

_publ_section_title
;
 The new boride Ho2 Ni15 B6 and its structure
;
_journal_name_full Kristallografiya
_journal_page_first 999
_journal_page_last 1001
_journal_volume 34
_journal_year 1989
_chemical_formula_sum 'B6 Ho2 Ni15'
_chemical_name_systematic 'Ho2 Ni15 B6'
_space_group_IT_number 14
_symmetry_space_group_name_Hall '-P 2ybc'
_symmetry_space_group_name_H-M 'P 1 21/c 1'
_cell_angle_alpha 90
_cell_angle_beta 94.23
_cell_angle_gamma 90
_cell_formula_units_Z 6
_cell_length_a 14.223
_cell_length_b 10.672
_cell_length_c 9.582
_cell_volume 1450.469
_citation_journal_id_ASTM KRISAJ
_cod_data_source_file boron4-x_265.cif
_cod_data_source_block B6Ho2Ni15
_cod_database_code 1511613

loop_
_symmetry_equiv_pos_as_xyz
x,y,z
-x,y+1/2,-z+1/2
-x,-y,-z
x,-y-1/2,z-1/2

loop_
_atom_site_label
_atom_site_type_symbol
_atom_site_fract_x
_atom_site_fract_y
_atom_site_fract_z
_atom_site_occupancy
_atom_site_U_iso_or_equiv
Ni13 Ni 0.2487 0.0291 0.4179 1 0.0
B9 B 0.823 0.113 0.151 1 0.0
Ni22 Ni 0.4326 0.0669 0.4239 1 0.0
Ni9 Ni 0.8473 0.3172 0.067 1 0.0
Ni21 Ni 0.6123 0.3808 0.2309 1 0.0
Ni16 Ni 0.6907 0.99 0.1463 1 0.0
Ho1 Ho 0.0263 0.3748 0.2083 1 0.0
Ni8 Ni 0.1494 0.2 0.3024 1 0.0
Ni17 Ni 0.7465 0.3784 0.4423 1 0.0
Ho2 Ho 0.3132 0.1121 0.1609 1 0.0
Ni3 Ni 0.1788 0.2928 0.0603 1 0.0
Ni5 Ni 0.8556 0.2502 0.3218 1 0.0
B6 B 0.58 0.189 0.168 1 0.0
Ni18 Ni 0.5143 0.0335 0.2052 1 0.0
Ni12 Ni 0.3135 0.2595 0.4051 1 0.0
Ni10 Ni 0.1574 0.4251 0.4354 1 0.0
Ni7 Ni 0.0746 0.0426 0.4447 1 0.0
Ni15 Ni 0.5727 0.4135 0.4827 1 0.0
B2 B 0.23 0.35 0.252 1 0.0
B8 B 0.891 0.373 0.491 1 0.0
Ho3 Ho 0.6301 0.1502 0.4356 1 0.0
Ni1 Ni 0 0 0 1 0.0
B4 B 0.757 0.382 0.224 1 0.0
B5 B 0.426 0.412 0.437 1 0.0
B1 B 0.094 0.135 0.097 1 0.0
Ni4 Ni 0.0088 0.2661 0.4644 1 0.0
Ni19 Ni 0.338 0.3849 0.1318 1 0.0
Ni2 Ni 0.1331 0.0156 0.1984 1 0.0
Ni23 Ni 0.7124 0.211 0.1756 1 0.0
B3 B 0.937 0.107 0.419 1 0.0
B7 B 0.484 0.423 0.126 1 0.0
Ni11 Ni 0.9695 0.1233 0.2081 1 0.0
Ni14 Ni 0.471 0.2795 0.2985 1 0.0
Ni20 Ni 0.4651 0.2437 0.0543 1 0.0
Ni6 Ni 0.8145 0.0237 0.3375 1 0.0
